data_7050860
loop_
_publ_author_name
'Joaqu\'in Sanchiz'
'Yolanda Rodr\'iguez-Mart\'in'
'Catalina Ruiz-P\'erez'
'Alfredo Mederos'
'Francesc Lloret'
'Miguel Julve'

_publ_section_title
;
 Ferromagnetic coupling in the malonato-bridged copper(II) chains
 [Cu(Im)2(mal)]n and [Cu(2-MeIm)2(mal)]n(H2mal=malonic acid,
 Im=imidazole and 2-MeIm=2-methylimidazole)
;
_journal_issue 11
_journal_name_full 'New J. Chem.'
_journal_page_first 1624
_journal_page_last 1628
_journal_paper_doi 10.1039/b201849g
_journal_volume 26
_journal_year 2002
_chemical_formula_sum 'C11 H14 Cu N4 O4'
_chemical_formula_weight 329.80
_space_group_IT_number 19
_symmetry_space_group_name_Hall 'P 2ac 2ab'
_symmetry_space_group_name_H-M 'P 21 21 21'
_atom_sites_solution_hydrogens geom
_atom_sites_solution_primary direct
_atom_sites_solution_secondary difmap
_audit_creation_method SHELXL-97
_cell_angle_alpha 90.00
_cell_angle_beta 90.00
_cell_angle_gamma 90.00
_cell_formula_units_Z 4
_cell_length_a 7.036(2)
_cell_length_b 8.230(2)
_cell_length_c 22.932(3)
_cell_measurement_temperature 293(2)
_cell_volume 1327.9(5)
_computing_structure_refinement 'SHELXL-97 (Sheldrick, 1997)'
_computing_structure_solution 'SHELXS-97 (Sheldrick, 1990)'
_diffrn_ambient_temperature 293(2)
_diffrn_measured_fraction_theta_full 0.998
_diffrn_measured_fraction_theta_max 0.998
_diffrn_radiation_monochromator graphite
_diffrn_radiation_source 'fine-focus sealed tube'
_diffrn_radiation_type MoK\a
_diffrn_radiation_wavelength 0.71069
_diffrn_reflns_av_R_equivalents 0.0027
_diffrn_reflns_av_sigmaI/netI 0.0477
_diffrn_reflns_limit_h_max 9
_diffrn_reflns_limit_h_min -3
_diffrn_reflns_limit_k_max 11
_diffrn_reflns_limit_k_min -4
_diffrn_reflns_limit_l_max 32
_diffrn_reflns_limit_l_min 0
_diffrn_reflns_number 2277
_diffrn_reflns_theta_full 29.97
_diffrn_reflns_theta_max 29.97
_diffrn_reflns_theta_min 2.63
_exptl_absorpt_coefficient_mu 1.664
_exptl_crystal_density_diffrn 1.650
_exptl_crystal_density_method 'not measured'
_exptl_crystal_F_000 676
_refine_diff_density_max 0.718
_refine_diff_density_min -0.675
_refine_diff_density_rms 0.117
_refine_ls_abs_structure_details 'Flack H D (1983), Acta Cryst. A39, 876-881'
_refine_ls_abs_structure_Flack 0.00(3)
_refine_ls_extinction_method none
_refine_ls_goodness_of_fit_ref 1.062
_refine_ls_hydrogen_treatment mixed
_refine_ls_matrix_type full
_refine_ls_number_parameters 186
_refine_ls_number_reflns 2230
_refine_ls_number_restraints 0
_refine_ls_restrained_S_all 1.062
_refine_ls_R_factor_all 0.0713
_refine_ls_R_factor_gt 0.0408
_refine_ls_shift/su_max 0.004
_refine_ls_shift/su_mean 0.000
_refine_ls_structure_factor_coef Fsqd
_refine_ls_weighting_details 'calc w=1/[\s^2^(Fo^2^)+(0.0609P)^2^+1.4324P] where P=(Fo^2^+2Fc^2^)/3'
_refine_ls_weighting_scheme calc
_refine_ls_wR_factor_gt 0.1047
_refine_ls_wR_factor_ref 0.1157
_reflns_number_gt 1810
_reflns_number_total 2230
_reflns_threshold_expression >2sigma(I)
_cod_data_source_file b201849g.txt
_cod_data_source_block COMPOUND_2
_cod_database_code 7050860

loop_
_symmetry_equiv_pos_as_xyz
'x, y, z'
'-x, y+1/2, -z+1/2'
'-x+1/2, -y, z+1/2'
'x+1/2, -y+1/2, -z'

loop_
_atom_site_label
_atom_site_type_symbol
_atom_site_fract_x
_atom_site_fract_y
_atom_site_fract_z
_atom_site_U_iso_or_equiv
_atom_site_adp_type
_atom_site_occupancy
_atom_site_symmetry_multiplicity
_atom_site_calc_flag
_atom_site_refinement_flags
_atom_site_disorder_assembly
_atom_site_disorder_group
Cu1 Cu 0.91589(8) 0.15261(6) 0.89714(2) 0.01894(14) Uani 1 1 d . . .
O1 O 1.0833(5) 0.1132(4) 0.96403(13) 0.0236(7) Uani 1 1 d . . .
O2 O 1.2148(5) 0.2041(4) 1.04503(15) 0.0266(8) Uani 1 1 d . . .
O3 O 1.0883(6) 0.3265(4) 0.87050(14) 0.0316(8) Uani 1 1 d . . .
O4 O 1.2972(6) 0.5227(5) 0.88277(15) 0.0317(9) Uani 1 1 d . . .
N1 N 0.7799(6) 0.1789(5) 0.82156(16) 0.0231(8) Uani 1 1 d . . .
N2 N 0.5799(11) 0.2435(9) 0.7516(3) 0.0639(18) Uani 1 1 d . . .
H2 H 0.4880 0.2871 0.7324 0.060(8) Uiso 1 1 calc R . .
N3 N 0.8031(6) -0.0716(5) 0.90796(18) 0.0223(8) Uani 1 1 d . . .
N4 N 0.7934(10) -0.3354(8) 0.9204(4) 0.088(3) Uani 1 1 d . . .
H4 H 0.8251 -0.4348 0.9266 0.060(8) Uiso 1 1 calc R . .
C1 C 1.1601(7) 0.2257(6) 0.9939(2) 0.0195(9) Uani 1 1 d . . .
C2 C 1.1826(8) 0.3953(6) 0.9680(2) 0.0242(10) Uani 1 1 d . . .
H2A H 1.0775 0.4610 0.9819 0.060(8) Uiso 1 1 calc R . .
H2B H 1.2980 0.4421 0.9840 0.060(8) Uiso 1 1 calc R . .
C3 C 1.1911(6) 0.4129(6) 0.9025(2) 0.0208(8) Uani 1 1 d . . .
C4 C 0.6243(8) 0.2729(8) 0.8084(2) 0.0344(13) Uani 1 1 d . . .
H4A H 0.5613 0.3433 0.8336 0.060(8) Uiso 1 1 calc R . .
C5 C 0.7055(7) 0.1337(7) 0.73060(18) 0.0245(10) Uani 1 1 d . . .
H5 H 0.7083 0.0909 0.6931 0.060(8) Uiso 1 1 calc R . .
C6 C 0.8230(8) 0.0991(7) 0.7735(2) 0.0284(11) Uani 1 1 d . . .
C7 C 0.9138(10) -0.2070(7) 0.9191(3) 0.0466(16) Uani 1 1 d . . .
H7 H 1.0448 -0.2094 0.9246 0.060(8) Uiso 1 1 calc R . .
C9 C 0.6250(7) -0.1223(6) 0.9030(2) 0.0262(10) Uani 1 1 d . . .
C8 C 0.6176(7) -0.2819(6) 0.9103(2) 0.0280(11) Uani 1 1 d . . .
H8 H 0.5086 -0.3457 0.9086 0.060(8) Uiso 1 1 calc R . .
C10 C 0.4534(7) -0.0235(8) 0.8934(4) 0.0475(16) Uani 1 1 d . . .
H10A H 0.4818 0.0887 0.9008 0.111(16) Uiso 1 1 calc R . .
H10B H 0.3545 -0.0590 0.9193 0.111(16) Uiso 1 1 calc R . .
H10C H 0.4120 -0.0358 0.8537 0.111(16) Uiso 1 1 calc R . .
C11 C 0.9892(13) -0.0142(12) 0.7666(3) 0.069(3) Uani 1 1 d . . .
H11A H 1.1053 0.0446 0.7730 0.111(16) Uiso 1 1 calc R . .
H11B H 0.9891 -0.0586 0.7279 0.111(16) Uiso 1 1 calc R . .
H11C H 0.9794 -0.1007 0.7945 0.111(16) Uiso 1 1 calc R . .

loop_
_atom_site_aniso_label
_atom_site_aniso_U_11
_atom_site_aniso_U_22
_atom_site_aniso_U_33
_atom_site_aniso_U_23
_atom_site_aniso_U_13
_atom_site_aniso_U_12
Cu1 0.0218(2) 0.0175(2) 0.0175(2) -0.0015(2) -0.0015(2) -0.0045(2)
O1 0.0283(16) 0.0179(14) 0.0245(14) -0.0001(12) -0.0056(16) -0.0063(16)
O2 0.0359(19) 0.0216(16) 0.0223(15) 0.0036(14) -0.0089(15) -0.0048(16)
O3 0.0395(19) 0.036(2) 0.0196(14) 0.0045(14) -0.0044(16) -0.017(2)
O4 0.0347(19) 0.038(2) 0.0225(16) 0.0074(15) -0.0041(15) -0.0194(18)
N1 0.0262(19) 0.023(2) 0.0202(17) -0.0018(15) -0.0027(16) -0.0008(17)
N2 0.066(4) 0.083(5) 0.042(3) 0.012(3) -0.016(4) 0.001(5)
N3 0.0207(18) 0.0170(17) 0.029(2) -0.0012(15) -0.0025(16) -0.0035(15)
N4 0.065(4) 0.027(3) 0.172(9) 0.024(4) -0.036(5) -0.015(3)
C1 0.018(2) 0.020(2) 0.020(2) -0.0007(19) 0.0006(17) 0.0034(19)
C2 0.034(3) 0.018(2) 0.020(2) -0.0007(17) -0.005(2) -0.002(2)
C3 0.0215(19) 0.0223(19) 0.019(2) 0.0021(18) -0.0023(19) -0.0026(17)
C4 0.038(3) 0.037(3) 0.028(2) 0.000(2) -0.001(2) 0.007(3)
C5 0.030(2) 0.030(3) 0.0137(17) -0.0049(18) -0.0039(17) 0.001(2)
C6 0.030(3) 0.029(2) 0.026(2) -0.005(2) 0.000(2) -0.001(2)
C7 0.028(3) 0.023(2) 0.089(5) 0.011(3) -0.013(3) -0.006(3)
C9 0.027(2) 0.025(2) 0.026(2) -0.0054(19) 0.001(2) -0.0069(18)
C8 0.022(2) 0.015(2) 0.047(3) 0.005(2) -0.005(2) -0.0107(18)
C10 0.021(3) 0.046(3) 0.076(5) 0.002(4) -0.004(3) -0.002(2)
C11 0.074(5) 0.090(7) 0.042(4) -0.024(4) -0.007(4) 0.051(5)

loop_
_atom_type_symbol
_atom_type_description
_atom_type_scat_dispersion_real
_atom_type_scat_dispersion_imag
_atom_type_scat_source
C C 0.0033 0.0016 'International Tables Vol C Tables 4.2.6.8 and 6.1.1.4'
H H 0.0000 0.0000 'International Tables Vol C Tables 4.2.6.8 and 6.1.1.4'
N N 0.0061 0.0033 'International Tables Vol C Tables 4.2.6.8 and 6.1.1.4'
O O 0.0106 0.0060 'International Tables Vol C Tables 4.2.6.8 and 6.1.1.4'
Cu Cu 0.3201 1.2651 'International Tables Vol C Tables 4.2.6.8 and 6.1.1.4'

loop_
_geom_angle_atom_site_label_1
_geom_angle_atom_site_label_2
_geom_angle_atom_site_label_3
_geom_angle
_geom_angle_site_symmetry_1
_geom_angle_site_symmetry_3
_geom_angle_publ_flag
O1 Cu1 O3 89.59(15) . . ?
O1 Cu1 N1 170.86(17) . . ?
O3 Cu1 N1 86.97(15) . . ?
O1 Cu1 N3 89.36(15) . . ?
O3 Cu1 N3 160.11(17) . . ?
N1 Cu1 N3 90.99(17) . . ?
O1 Cu1 O2 90.20(14) . 4_457 ?
O3 Cu1 O2 100.80(15) . 4_457 ?
N1 Cu1 O2 98.76(15) . 4_457 ?
N3 Cu1 O2 99.07(15) . 4_457 ?
C1 O1 Cu1 123.8(3) . . ?
C1 O2 Cu1 131.9(3) . 4_557 ?
C3 O3 Cu1 125.9(3) . . ?
C6 N1 C4 106.3(4) . . ?
C6 N1 Cu1 124.2(4) . . ?
C4 N1 Cu1 129.4(3) . . ?
C5 N2 C4 108.0(6) . . ?
C5 N2 H2 126.0 . . ?
C4 N2 H2 126.0 . . ?
C9 N3 C7 107.2(4) . . ?
C9 N3 Cu1 130.3(3) . . ?
C7 N3 Cu1 122.4(4) . . ?
C8 N4 C7 108.6(6) . . ?
C8 N4 H4 125.7 . . ?
C7 N4 H4 125.7 . . ?
O2 C1 O1 122.3(5) . . ?
O2 C1 C2 117.7(4) . . ?
O1 C1 C2 120.0(4) . . ?
C3 C2 C1 118.6(4) . . ?
C3 C2 H2A 107.7 . . ?
C1 C2 H2A 107.7 . . ?
C3 C2 H2B 107.7 . . ?
C1 C2 H2B 107.7 . . ?
H2A C2 H2B 107.1 . . ?
O3 C3 O4 122.8(4) . . ?
O3 C3 C2 120.4(4) . . ?
O4 C3 C2 116.7(4) . . ?
N2 C4 N1 107.0(5) . . ?
N2 C4 H4A 126.5 . . ?
N1 C4 H4A 126.5 . . ?
C6 C5 N2 106.8(5) . . ?
C6 C5 H5 126.6 . . ?
N2 C5 H5 126.6 . . ?
C5 C6 N1 111.9(5) . . ?
C5 C6 C11 122.9(5) . . ?
N1 C6 C11 125.2(5) . . ?
N4 C7 N3 106.2(5) . . ?
N4 C7 H7 126.9 . . ?
N3 C7 H7 126.9 . . ?
N3 C9 C8 109.8(5) . . ?
N3 C9 C10 127.9(5) . . ?
C8 C9 C10 122.3(5) . . ?
C9 C8 N4 108.2(5) . . ?
C9 C8 H8 125.9 . . ?
N4 C8 H8 125.9 . . ?
C9 C10 H10A 109.5 . . ?
C9 C10 H10B 109.5 . . ?
H10A C10 H10B 109.5 . . ?
C9 C10 H10C 109.5 . . ?
H10A C10 H10C 109.5 . . ?
H10B C10 H10C 109.5 . . ?
C6 C11 H11A 109.5 . . ?
C6 C11 H11B 109.5 . . ?
H11A C11 H11B 109.5 . . ?
C6 C11 H11C 109.5 . . ?
H11A C11 H11C 109.5 . . ?
H11B C11 H11C 109.5 . . ?

loop_
_geom_bond_atom_site_label_1
_geom_bond_atom_site_label_2
_geom_bond_distance
_geom_bond_site_symmetry_2
_geom_bond_publ_flag
Cu1 O1 1.961(3) . ?
Cu1 O3 1.973(4) . ?
Cu1 N1 1.992(4) . ?
Cu1 N3 2.024(4) . ?
Cu1 O2 2.270(4) 4_457 ?
O1 C1 1.272(5) . ?
O2 C1 1.246(6) . ?
O2 Cu1 2.270(4) 4_557 ?
O3 C3 1.251(6) . ?
O4 C3 1.256(6) . ?
N1 C6 1.318(6) . ?
N1 C4 1.374(7) . ?
N2 C5 1.353(9) . ?
N2 C4 1.362(8) . ?
N2 H2 0.8600 . ?
N3 C9 1.325(6) . ?
N3 C7 1.383(7) . ?
N4 C8 1.333(9) . ?
N4 C7 1.355(8) . ?
N4 H4 0.8600 . ?
C1 C2 1.525(7) . ?
C2 C3 1.512(6) . ?
C2 H2A 0.9700 . ?
C2 H2B 0.9700 . ?
C4 H4A 0.9300 . ?
C5 C6 1.317(7) . ?
C5 H5 0.9300 . ?
C6 C11 1.504(9) . ?
C7 H7 0.9300 . ?
C9 C8 1.326(6) . ?
C9 C10 1.473(8) . ?
C8 H8 0.9300 . ?
C10 H10A 0.9600 . ?
C10 H10B 0.9600 . ?
C10 H10C 0.9600 . ?
C11 H11A 0.9600 . ?
C11 H11B 0.9600 . ?
C11 H11C 0.9600 . ?
